data_7231109
loop_
_publ_author_name
'Pino-Cuevas, Arantxa'
'Gra\~na, Ana'
'Abram, Ulrich'
'Carballo, Rosa'
'V\'azquez-L\'opez, Ezequiel M.'

_publ_section_title
;
 Structural study of mono-, di- and tetranuclear complexes of the
 {Re(CO)3}+ fragment with thiosemicarbazone/thiosemicarbazonate ligands
 containing benzothiazole or benzoxazole groups
;
_journal_issue 33
_journal_name_full CrystEngComm
_journal_page_first 4781
_journal_paper_doi 10.1039/C8CE00874D
_journal_volume 20
_journal_year 2018
_chemical_formula_sum 'C19 H22 N4 O2 S2'
_chemical_formula_weight 402.52
_space_group_crystal_system monoclinic
_space_group_IT_number 14
_space_group_name_Hall '-P 2ybc'
_space_group_name_H-M_alt 'P 1 21/c 1'
_symmetry_space_group_name_Hall '-P 2ybc'
_symmetry_space_group_name_H-M 'P 1 21/c 1'
_atom_sites_solution_hydrogens mixed
_audit_creation_method SHELXL-2013
_audit_update_record
;
2018-03-09 deposited with the CCDC.
2018-07-09 downloaded from the CCDC.
;
_cell_angle_alpha 90
_cell_angle_beta 92.457(8)
_cell_angle_gamma 90
_cell_formula_units_Z 4
_cell_length_a 7.0142(10)
_cell_length_b 10.5833(15)
_cell_length_c 26.777(4)
_cell_measurement_reflns_used 6763
_cell_measurement_temperature 296(2)
_cell_measurement_theta_max 68.35
_cell_measurement_theta_min 3.30
_cell_volume 1985.9(5)
_computing_cell_refinement 'Bruker SAINT'
_computing_data_collection 'Bruker APEX3'
_computing_data_reduction 'Bruker SAINT'
_computing_structure_refinement 'SHELXL-2013 (Sheldrick, 2013)'
_diffrn_ambient_temperature 296(2)
_diffrn_measured_fraction_theta_full 0.998
_diffrn_measured_fraction_theta_max 0.995
_diffrn_measurement_device_type 'Bruker CCD Smart 6000'
_diffrn_measurement_method '\f and \w scans'
_diffrn_radiation_type CuK\a
_diffrn_radiation_wavelength 1.54178
_diffrn_reflns_av_R_equivalents 0.1274
_diffrn_reflns_av_unetI/netI 0.1122
_diffrn_reflns_Laue_measured_fraction_full 0.998
_diffrn_reflns_Laue_measured_fraction_max 0.995
_diffrn_reflns_limit_h_max 8
_diffrn_reflns_limit_h_min -8
_diffrn_reflns_limit_k_max 12
_diffrn_reflns_limit_k_min -12
_diffrn_reflns_limit_l_max 32
_diffrn_reflns_limit_l_min -32
_diffrn_reflns_number 23439
_diffrn_reflns_point_group_measured_fraction_full 0.998
_diffrn_reflns_point_group_measured_fraction_max 0.995
_diffrn_reflns_theta_full 67.679
_diffrn_reflns_theta_max 68.614
_diffrn_reflns_theta_min 3.304
_exptl_absorpt_coefficient_mu 2.611
_exptl_absorpt_correction_T_max 0.7531
_exptl_absorpt_correction_T_min 0.3538
_exptl_absorpt_correction_type multi-scan
_exptl_absorpt_process_details 'SADABS-2014/5 (Bruker AXS Inc.)'
_exptl_crystal_colour yellow
_exptl_crystal_density_diffrn 1.346
_exptl_crystal_density_method 'not measured'
_exptl_crystal_description prism
_exptl_crystal_F_000 848
_exptl_crystal_size_max 0.251
_exptl_crystal_size_mid 0.059
_exptl_crystal_size_min 0.055
_refine_diff_density_max 0.641
_refine_diff_density_min -0.370
_refine_diff_density_rms 0.070
_refine_ls_extinction_method none
_refine_ls_goodness_of_fit_ref 1.072
_refine_ls_hydrogen_treatment mixed
_refine_ls_matrix_type full
_refine_ls_number_parameters 251
_refine_ls_number_reflns 3649
_refine_ls_number_restraints 1
_refine_ls_restrained_S_all 1.072
_refine_ls_R_factor_all 0.0982
_refine_ls_R_factor_gt 0.0768
_refine_ls_shift/su_max 0.000
_refine_ls_shift/su_mean 0.000
_refine_ls_structure_factor_coef Fsqd
_refine_ls_weighting_details 'w=1/[\s^2^(Fo^2^)+(0.1285P)^2^+0.3372P] where P=(Fo^2^+2Fc^2^)/3'
_refine_ls_weighting_scheme calc
_refine_ls_wR_factor_gt 0.2154
_refine_ls_wR_factor_ref 0.2405
_reflns_Friedel_coverage 0.000
_reflns_number_gt 2536
_reflns_number_total 3649
_reflns_threshold_expression 'I > 2\s(I)'
_cod_data_source_file c8ce00874d2.cif
_cod_data_source_block H2L8_DMSO
_cod_depositor_comments 'Adding full bibliography for 7231102--7231118.cif.'
_cod_database_code 7231109
_shelx_space_group_comment
; 
The symmetry employed for this shelxl refinement is uniquely defined 
by the following loop, which should always be used as a source of 
symmetry information in preference to the above space-group names. 
They are only intended as comments. 
;
_shelx_estimated_absorpt_t_min 0.560
_shelx_estimated_absorpt_t_max 0.870
_shelxl_version_number 2013-4

loop_
_space_group_symop_operation_xyz
'x, y, z'
'-x, y+1/2, -z+1/2'
'-x, -y, -z'
'x, -y-1/2, z-1/2'

loop_
_atom_site_label
_atom_site_type_symbol
_atom_site_fract_x
_atom_site_fract_y
_atom_site_fract_z
_atom_site_U_iso_or_equiv
_atom_site_adp_type
_atom_site_occupancy
_atom_site_site_symmetry_order
_atom_site_calc_flag
_atom_site_refinement_flags_posn
_atom_site_refinement_flags_adp
C1 C 0.8294(6) 0.4204(4) 0.22677(14) 0.0634(9) Uani 1 1 d . .
C1S C 0.5089(11) 0.7593(6) 0.1480(3) 0.118(2) Uani 1 1 d . .
H1S1 H 0.6414 0.7393 0.1541 0.177 Uiso 1 1 calc R U
H1S2 H 0.4862 0.8452 0.1576 0.177 Uiso 1 1 calc R U
H1S3 H 0.4756 0.7488 0.1131 0.177 Uiso 1 1 calc R U
C2 C 0.6354(5) 0.2031(3) 0.13924(12) 0.0543(8) Uani 1 1 d . .
C2S C 0.1404(8) 0.7144(5) 0.1624(2) 0.0978(15) Uani 1 1 d . .
H2S1 H 0.1250 0.7034 0.1269 0.147 Uiso 1 1 calc R U
H2S2 H 0.1303 0.8025 0.1704 0.147 Uiso 1 1 calc R U
H2S3 H 0.0427 0.6682 0.1786 0.147 Uiso 1 1 calc R U
C3 C 0.7158(5) 0.1008(3) 0.10892(12) 0.0529(8) Uani 1 1 d . .
C4 C 0.6023(6) 0.0290(4) 0.07554(14) 0.0637(9) Uani 1 1 d . .
H4 H 0.4720 0.0451 0.0725 0.076 Uiso 1 1 calc R U
C5 C 0.6789(6) -0.0650(4) 0.04704(14) 0.0673(10) Uani 1 1 d . .
H5 H 0.5993 -0.1123 0.0256 0.081 Uiso 1 1 calc R U
C6 C 0.8729(5) -0.0902(3) 0.04996(12) 0.0554(8) Uani 1 1 d . .
C7 C 0.9877(6) -0.0185(4) 0.08295(15) 0.0652(9) Uani 1 1 d . .
H7 H 1.1182 -0.0341 0.0856 0.078 Uiso 1 1 calc R U
C8 C 0.9114(6) 0.0748(4) 0.11160(15) 0.0632(9) Uani 1 1 d . .
H8 H 0.9913 0.1216 0.1332 0.076 Uiso 1 1 calc R U
C9 C 0.9559(6) -0.1885(4) 0.02047(14) 0.0638(9) Uani 1 1 d . .
C10 C 0.9953(6) -0.3379(3) -0.03285(13) 0.0604(9) Uani 1 1 d . .
C11 C 0.9755(6) -0.4294(4) -0.06935(15) 0.0682(10) Uani 1 1 d . .
H11 H 0.8577 -0.4500 -0.0844 0.082 Uiso 1 1 calc R U
C12 C 1.1436(7) -0.4889(4) -0.08207(16) 0.0729(11) Uani 1 1 d . .
H12 H 1.1378 -0.5509 -0.1067 0.087 Uiso 1 1 calc R U
C13 C 1.3182(7) -0.4594(4) -0.05962(16) 0.0738(11) Uani 1 1 d . .
H13 H 1.4263 -0.5020 -0.0694 0.089 Uiso 1 1 calc R U
C14 C 1.3365(6) -0.3681(4) -0.02297(15) 0.0691(10) Uani 1 1 d . .
H14 H 1.4541 -0.3481 -0.0076 0.083 Uiso 1 1 calc R U
C15 C 1.1713(6) -0.3086(3) -0.01040(13) 0.0597(9) Uani 1 1 d . .
C16 C 0.4265(6) 0.2316(4) 0.13517(17) 0.0690(10) Uani 1 1 d . .
H16A H 0.4012 0.3072 0.1535 0.103 Uiso 1 1 calc DR U
H16B H 0.3566 0.1625 0.1487 0.103 Uiso 1 1 calc R U
H16C H 0.3876 0.2434 0.1007 0.103 Uiso 1 1 calc R U
C17 C 1.1587(7) 0.4138(5) 0.26224(17) 0.0820(13) Uani 1 1 d . .
H17A H 1.1788 0.5023 0.2565 0.123 Uiso 1 1 calc R U
H17B H 1.2721 0.3678 0.2549 0.123 Uiso 1 1 calc R U
H17C H 1.1296 0.4007 0.2966 0.123 Uiso 1 1 calc R U
N1 N 1.0007(5) 0.3695(4) 0.23009(13) 0.0744(9) Uani 1 1 d . .
H1 H 1.0206 0.3047 0.2117 0.089 Uiso 1 1 calc R U
N2 N 0.6987(5) 0.3614(3) 0.19591(13) 0.0649(8) Uani 1 1 d D .
H2 H 0.624(5) 0.402(4) 0.1879(19) 0.078 Uiso 1 1 d D U
N3 N 0.7576(5) 0.2620(3) 0.16808(11) 0.0589(7) Uani 1 1 d . .
N4 N 0.8597(4) -0.2585(3) -0.01257(10) 0.0557(7) Uani 1 1 d . .
O1 O 1.1437(4) -0.2124(3) 0.02399(10) 0.0725(7) Uani 1 1 d . .
O1S O 0.3863(5) 0.5290(3) 0.15984(12) 0.0804(9) Uani 1 1 d . .
S1 S 0.76428(19) 0.54888(12) 0.25898(5) 0.0869(4) Uani 1 1 d . .
S1S S 0.36830(18) 0.65731(10) 0.18338(4) 0.0765(4) Uani 1 1 d . .

loop_
_atom_site_aniso_label
_atom_site_aniso_U_11
_atom_site_aniso_U_22
_atom_site_aniso_U_33
_atom_site_aniso_U_23
_atom_site_aniso_U_13
_atom_site_aniso_U_12
C1 0.079(2) 0.057(2) 0.0528(19) 0.0016(16) -0.0059(17) -0.0051(18)
C1S 0.131(5) 0.098(4) 0.125(5) -0.007(4) 0.006(4) -0.031(4)
C2 0.0668(19) 0.0462(17) 0.0493(17) 0.0046(14) -0.0057(15) -0.0024(15)
C2S 0.106(4) 0.088(3) 0.098(4) -0.011(3) -0.004(3) 0.023(3)
C3 0.067(2) 0.0464(17) 0.0447(16) 0.0045(13) -0.0046(14) 0.0006(15)
C4 0.064(2) 0.067(2) 0.060(2) -0.0104(18) -0.0029(16) 0.0004(17)
C5 0.077(2) 0.066(2) 0.057(2) -0.0109(17) -0.0129(17) -0.0026(19)
C6 0.070(2) 0.0485(18) 0.0475(17) 0.0055(14) -0.0028(15) 0.0013(15)
C7 0.063(2) 0.061(2) 0.071(2) -0.0059(18) -0.0075(17) 0.0077(17)
C8 0.067(2) 0.060(2) 0.062(2) -0.0101(17) -0.0103(16) 0.0035(17)
C9 0.089(3) 0.051(2) 0.0518(19) 0.0081(16) 0.0079(18) 0.0053(18)
C10 0.076(2) 0.054(2) 0.0510(18) 0.0031(15) -0.0025(16) 0.0045(17)
C11 0.082(3) 0.062(2) 0.060(2) -0.0059(17) -0.0054(18) 0.0020(19)
C12 0.094(3) 0.064(2) 0.060(2) -0.0061(18) 0.001(2) 0.008(2)
C13 0.087(3) 0.068(2) 0.067(2) 0.005(2) 0.010(2) 0.017(2)
C14 0.074(2) 0.071(2) 0.062(2) 0.0012(19) -0.0005(18) 0.0091(19)
C15 0.081(2) 0.0480(18) 0.0500(18) 0.0041(15) 0.0006(16) 0.0029(17)
C16 0.065(2) 0.066(2) 0.076(2) -0.0095(19) 0.0014(18) 0.0021(18)
C17 0.082(3) 0.089(3) 0.073(3) 0.000(2) -0.016(2) -0.012(2)
N1 0.074(2) 0.078(2) 0.070(2) -0.0091(18) -0.0113(16) 0.0044(17)
N2 0.077(2) 0.0545(18) 0.0620(18) -0.0081(15) -0.0095(15) 0.0075(15)
N3 0.0715(18) 0.0522(16) 0.0522(15) -0.0025(13) -0.0065(13) 0.0036(13)
N4 0.0674(17) 0.0501(16) 0.0495(14) -0.0026(12) 0.0008(13) 0.0037(13)
O1 0.0863(19) 0.0667(17) 0.0640(16) -0.0047(13) -0.0041(13) 0.0032(14)
O1S 0.099(2) 0.0603(18) 0.0807(19) -0.0092(14) -0.0092(16) 0.0154(15)
S1 0.1042(9) 0.0698(7) 0.0848(8) -0.0254(6) -0.0180(6) 0.0101(6)
S1S 0.1015(8) 0.0637(7) 0.0630(6) -0.0079(4) -0.0096(5) 0.0134(5)

loop_
_atom_type_symbol
_atom_type_description
_atom_type_scat_dispersion_real
_atom_type_scat_dispersion_imag
_atom_type_scat_source
C C 0.0181 0.0091 'International Tables Vol C Tables 4.2.6.8 and 6.1.1.4'
H H 0.0000 0.0000 'International Tables Vol C Tables 4.2.6.8 and 6.1.1.4'
N N 0.0311 0.0180 'International Tables Vol C Tables 4.2.6.8 and 6.1.1.4'
O O 0.0492 0.0322 'International Tables Vol C Tables 4.2.6.8 and 6.1.1.4'
S S 0.3331 0.5567 'International Tables Vol C Tables 4.2.6.8 and 6.1.1.4'

loop_
_geom_angle_atom_site_label_1
_geom_angle_atom_site_label_2
_geom_angle_atom_site_label_3
_geom_angle
N1 C1 N2 116.3(4)
N1 C1 S1 124.3(3)
N2 C1 S1 119.4(3)
N3 C2 C3 115.0(3)
N3 C2 C16 124.8(3)
C3 C2 C16 120.2(3)
C4 C3 C8 117.2(3)
C4 C3 C2 122.0(3)
C8 C3 C2 120.8(3)
C5 C4 C3 121.5(4)
C4 C5 C6 120.9(3)
C5 C6 C7 118.0(3)
C5 C6 C9 121.7(3)
C7 C6 C9 120.2(4)
C8 C7 C6 121.1(4)
C7 C8 C3 121.2(3)
N4 C9 O1 114.5(3)
N4 C9 C6 124.4(4)
O1 C9 C6 121.1(4)
C11 C10 C15 121.7(4)
C11 C10 N4 130.5(4)
C15 C10 N4 107.8(3)
C10 C11 C12 115.5(4)
C13 C12 C11 122.5(4)
C12 C13 C14 121.6(4)
C15 C14 C13 116.2(4)
C14 C15 C10 122.4(4)
C14 C15 O1 129.8(4)
C10 C15 O1 107.7(3)
C1 N1 C17 125.4(4)
C1 N2 N3 118.3(3)
C2 N3 N2 119.4(3)
C9 N4 C10 105.2(3)
C9 O1 C15 104.8(3)
O1S S1S C1S 105.6(3)
O1S S1S C2S 105.4(2)
C1S S1S C2S 97.9(3)

loop_
_geom_bond_atom_site_label_1
_geom_bond_atom_site_label_2
_geom_bond_distance
C1 N1 1.316(5)
C1 N2 1.360(5)
C1 S1 1.684(4)
C1S S1S 1.764(7)
C2 N3 1.289(5)
C2 C3 1.479(5)
C2 C16 1.495(5)
C2S S1S 1.778(6)
C3 C4 1.396(5)
C3 C8 1.398(5)
C4 C5 1.377(6)
C5 C6 1.386(6)
C6 C7 1.394(5)
C6 C9 1.443(5)
C7 C8 1.373(6)
C9 N4 1.317(5)
C9 O1 1.341(5)
C10 C11 1.379(5)
C10 C15 1.385(6)
C10 N4 1.396(5)
C11 C12 1.392(6)
C12 C13 1.377(7)
C13 C14 1.379(6)
C14 C15 1.374(6)
C15 O1 1.391(5)
C17 N1 1.452(5)
N2 N3 1.364(4)
O1S S1S 1.505(3)

loop_
_geom_hbond_atom_site_label_D
_geom_hbond_atom_site_label_H
_geom_hbond_atom_site_label_A
_geom_hbond_distance_DH
_geom_hbond_distance_HA
_geom_hbond_distance_DA
_geom_hbond_angle_DHA
_geom_hbond_site_symmetry_A
N2 H2 O1S 0.705(19) 2.24(2) 2.949(4) 178(6) .
C17 H17A S1S 0.96 2.92 3.678(5) 136.9 1_655
C16 H16B S1 0.96 2.91 3.727(5) 143.9 2_645
C16 H16A O1S 0.96 2.36 3.231(5) 151.3 .
C16 H16A O1S 0.96 2.36 3.231(5) 151.3 .
C16 H16B S1 0.96 2.91 3.727(5) 143.9 2_645
C17 H17A S1S 0.96 2.92 3.678(5) 136.9 1_655
N2 H2 O1S 0.705(19) 2.24(2) 2.949(4) 178(6) .
